data_7053223
loop_
_publ_author_name
'Joo, Young-Hyuk'
'Chung, Jin Hyuk'
'Cho, Soo Gyeong'
'Goh, Eun Mee'

_publ_section_title
;
 Energetic salts based on 1-methoxy-5-nitroiminotetrazole
;
_journal_issue 4
_journal_name_full 'New Journal of Chemistry'
_journal_page_first 1180
_journal_paper_doi 10.1039/c3nj41117f
_journal_volume 37
_journal_year 2013
_chemical_formula_moiety 'C H9 N6, C2 H3 N6 O3'
_chemical_formula_sum 'C3 H12 N12 O3'
_chemical_formula_weight 264.25
_chemical_name_common 'triaminoguanidinium 1-methoxy-5-nitroiminotetrazolate'
_chemical_name_systematic
;
triaminoguanidinium 1-methoxy-5-nitroiminotetrazolate
;
_space_group_IT_number 2
_symmetry_cell_setting triclinic
_symmetry_space_group_name_Hall '-P 1'
_symmetry_space_group_name_H-M 'P -1'
_atom_sites_solution_hydrogens geom
_atom_sites_solution_primary direct
_atom_sites_solution_secondary difmap
_audit_creation_method SHELXL-97
_cell_angle_alpha 103.9800(10)
_cell_angle_beta 97.668(3)
_cell_angle_gamma 100.9850(10)
_cell_formula_units_Z 2
_cell_length_a 6.93360(10)
_cell_length_b 7.97080(10)
_cell_length_c 10.6766(2)
_cell_measurement_reflns_used 6261
_cell_measurement_temperature 296(2)
_cell_measurement_theta_max 27.93
_cell_measurement_theta_min 2.71
_cell_volume 552.023(16)
_computing_cell_refinement 'SAINT (Bruker, 2002)'
_computing_data_collection 'SMART (Bruker, 2002)'
_computing_data_reduction SAINT
_computing_molecular_graphics 'Ortep-3 for Windows (Farrugia, 1997)'
_computing_publication_material 'WinGX publication routines (Farrugia, 1999)'
_computing_structure_refinement 'SHELXL97 (Sheldrick, 2008)'
_computing_structure_solution 'SHELXS97 (Sheldrick, 2008)'
_diffrn_ambient_temperature 296(2)
_diffrn_measured_fraction_theta_full 0.996
_diffrn_measured_fraction_theta_max 0.996
_diffrn_measurement_device_type 'Bruker SMART CCD area-detector'
_diffrn_measurement_method '\f and \w scans'
_diffrn_radiation_monochromator graphite
_diffrn_radiation_source 'fine-focus sealed tube'
_diffrn_radiation_type MoK\a
_diffrn_radiation_wavelength 0.71073
_diffrn_reflns_av_R_equivalents 0.0576
_diffrn_reflns_av_sigmaI/netI 0.0278
_diffrn_reflns_limit_h_max 9
_diffrn_reflns_limit_h_min -9
_diffrn_reflns_limit_k_max 10
_diffrn_reflns_limit_k_min -10
_diffrn_reflns_limit_l_max 14
_diffrn_reflns_limit_l_min -14
_diffrn_reflns_number 14907
_diffrn_reflns_theta_full 28.35
_diffrn_reflns_theta_max 28.35
_diffrn_reflns_theta_min 2.00
_exptl_absorpt_coefficient_mu 0.136
_exptl_absorpt_correction_type none
_exptl_crystal_colour colourless
_exptl_crystal_density_diffrn 1.590
_exptl_crystal_density_method 'not measured'
_exptl_crystal_description block
_exptl_crystal_F_000 276
_exptl_crystal_size_max 0.30
_exptl_crystal_size_mid 0.22
_exptl_crystal_size_min 0.16
_refine_diff_density_max 0.197
_refine_diff_density_min -0.207
_refine_diff_density_rms 0.035
_refine_ls_extinction_coef 0.086(9)
_refine_ls_extinction_expression Fc^*^=kFc[1+0.001xFc^2^\l^3^/sin(2\q)]^-1/4^
_refine_ls_extinction_method SHELXL
_refine_ls_goodness_of_fit_ref 1.115
_refine_ls_hydrogen_treatment mixed
_refine_ls_matrix_type full
_refine_ls_number_parameters 200
_refine_ls_number_reflns 2746
_refine_ls_number_restraints 0
_refine_ls_restrained_S_all 1.115
_refine_ls_R_factor_all 0.0408
_refine_ls_R_factor_gt 0.0333
_refine_ls_shift/su_max 0.000
_refine_ls_shift/su_mean 0.000
_refine_ls_structure_factor_coef Fsqd
_refine_ls_weighting_details 'calc w=1/[\s^2^(Fo^2^)+(0.0589P)^2^+0.0090P] where P=(Fo^2^+2Fc^2^)/3'
_refine_ls_weighting_scheme calc
_refine_ls_wR_factor_gt 0.0988
_refine_ls_wR_factor_ref 0.1032
_reflns_number_gt 2194
_reflns_number_total 2746
_reflns_threshold_expression I>2\s(I)
_cod_data_source_file c3nj41117f.txt
_cod_data_source_block cnu912
_cod_original_cell_volume 552.022(15)
_cod_original_sg_symbol_H-M P-1
_cod_database_code 7053223

loop_
_symmetry_equiv_pos_as_xyz
'x, y, z'
'-x, -y, -z'

loop_
_atom_site_label
_atom_site_type_symbol
_atom_site_fract_x
_atom_site_fract_y
_atom_site_fract_z
_atom_site_U_iso_or_equiv
_atom_site_adp_type
_atom_site_occupancy
_atom_site_symmetry_multiplicity
_atom_site_calc_flag
_atom_site_refinement_flags
C1 C 0.24060(15) 0.96459(13) 0.32994(10) 0.0353(2) Uani 1 1 d .
N2 N 0.29737(14) 1.08411(13) 0.44939(9) 0.0422(2) Uani 1 1 d .
N3 N 0.26505(16) 1.00628(16) 0.54489(10) 0.0518(3) Uani 1 1 d .
N4 N 0.18770(16) 0.84051(15) 0.48442(10) 0.0517(3) Uani 1 1 d .
N5 N 0.16829(15) 0.80868(13) 0.35107(10) 0.0446(3) Uani 1 1 d .
N6 N 0.27322(14) 1.02786(12) 0.22492(9) 0.0409(2) Uani 1 1 d .
N7 N 0.20221(14) 0.91614(11) 0.10733(9) 0.0383(2) Uani 1 1 d .
O8 O 0.10741(13) 0.76035(10) 0.09012(8) 0.0499(2) Uani 1 1 d .
O9 O 0.23591(16) 0.97447(12) 0.01237(9) 0.0595(3) Uani 1 1 d .
O10 O 0.38800(12) 1.25968(11) 0.47796(9) 0.0514(2) Uani 1 1 d .
C11 C 0.24085(19) 1.36389(16) 0.47085(13) 0.0510(3) Uani 1 1 d .
H11A H 0.3068 1.4872 0.4912 0.076 Uiso 1 1 calc R
H11B H 0.1556 1.3474 0.5328 0.076 Uiso 1 1 calc R
H11C H 0.1619 1.3266 0.3837 0.076 Uiso 1 1 calc R
C12 C 0.46264(15) 0.49783(13) 0.81998(9) 0.0324(2) Uani 1 1 d .
N13 N 0.64297(14) 0.47271(13) 0.85326(10) 0.0421(2) Uani 1 1 d .
H13 H 0.645(2) 0.371(2) 0.8667(13) 0.052(4) Uiso 1 1 d .
N14 N 0.81026(15) 0.58685(15) 0.83380(12) 0.0469(3) Uani 1 1 d .
H14A H 0.883(2) 0.628(2) 0.9116(16) 0.056(4) Uiso 1 1 d .
H14B H 0.863(2) 0.516(2) 0.7780(15) 0.066(5) Uiso 1 1 d .
N15 N 0.44204(14) 0.64453(12) 0.78794(10) 0.0385(2) Uani 1 1 d .
H15 H 0.540(2) 0.7208(19) 0.7946(14) 0.049(4) Uiso 1 1 d .
N16 N 0.24941(14) 0.67614(13) 0.76271(11) 0.0417(2) Uani 1 1 d .
H16A H 0.244(2) 0.774(2) 0.8303(15) 0.059(4) Uiso 1 1 d .
H16B H 0.238(2) 0.707(2) 0.6852(16) 0.070(5) Uiso 1 1 d .
N17 N 0.30415(16) 0.37514(12) 0.82213(10) 0.0411(2) Uani 1 1 d .
H17 H 0.194(2) 0.3831(18) 0.8012(14) 0.051(4) Uiso 1 1 d .
N18 N 0.34131(17) 0.21836(14) 0.84801(12) 0.0483(3) Uani 1 1 d .
H18A H 0.289(2) 0.203(2) 0.9190(16) 0.074(5) Uiso 1 1 d .
H18B H 0.300(2) 0.134(2) 0.7743(16) 0.066(5) Uiso 1 1 d .

loop_
_atom_site_aniso_label
_atom_site_aniso_U_11
_atom_site_aniso_U_22
_atom_site_aniso_U_33
_atom_site_aniso_U_23
_atom_site_aniso_U_13
_atom_site_aniso_U_12
C1 0.0333(5) 0.0320(5) 0.0390(6) 0.0089(4) 0.0072(4) 0.0045(4)
N2 0.0421(5) 0.0395(5) 0.0400(5) 0.0078(4) 0.0055(4) 0.0031(4)
N3 0.0542(6) 0.0626(7) 0.0414(6) 0.0181(5) 0.0098(5) 0.0143(5)
N4 0.0570(6) 0.0573(6) 0.0485(6) 0.0253(5) 0.0168(5) 0.0131(5)
N5 0.0503(6) 0.0385(5) 0.0471(6) 0.0172(4) 0.0133(4) 0.0054(4)
N6 0.0524(6) 0.0291(4) 0.0380(5) 0.0080(4) 0.0119(4) 0.0012(4)
N7 0.0454(5) 0.0315(4) 0.0397(5) 0.0113(4) 0.0086(4) 0.0104(4)
O8 0.0611(5) 0.0322(4) 0.0465(5) 0.0097(3) -0.0064(4) -0.0001(4)
O9 0.0945(7) 0.0488(5) 0.0427(5) 0.0199(4) 0.0244(5) 0.0174(5)
O10 0.0415(4) 0.0382(4) 0.0594(5) -0.0006(4) 0.0014(4) -0.0028(3)
C11 0.0541(7) 0.0414(6) 0.0517(7) 0.0060(5) 0.0101(6) 0.0058(5)
C12 0.0398(5) 0.0305(5) 0.0255(5) 0.0058(4) 0.0063(4) 0.0068(4)
N13 0.0417(5) 0.0383(5) 0.0486(6) 0.0172(4) 0.0049(4) 0.0106(4)
N14 0.0363(5) 0.0468(6) 0.0539(7) 0.0134(5) 0.0020(5) 0.0061(4)
N15 0.0332(5) 0.0320(5) 0.0514(6) 0.0160(4) 0.0066(4) 0.0049(4)
N16 0.0400(5) 0.0385(5) 0.0495(6) 0.0132(4) 0.0093(4) 0.0143(4)
N17 0.0420(5) 0.0350(5) 0.0498(6) 0.0186(4) 0.0108(4) 0.0067(4)
N18 0.0653(7) 0.0339(5) 0.0501(6) 0.0191(5) 0.0157(5) 0.0087(4)

loop_
_atom_type_symbol
_atom_type_description
_atom_type_scat_dispersion_real
_atom_type_scat_dispersion_imag
_atom_type_scat_source
C C 0.0033 0.0016 'International Tables Vol C Tables 4.2.6.8 and 6.1.1.4'
H H 0.0000 0.0000 'International Tables Vol C Tables 4.2.6.8 and 6.1.1.4'
N N 0.0061 0.0033 'International Tables Vol C Tables 4.2.6.8 and 6.1.1.4'
O O 0.0106 0.0060 'International Tables Vol C Tables 4.2.6.8 and 6.1.1.4'

loop_
_geom_angle_atom_site_label_1
_geom_angle_atom_site_label_2
_geom_angle_atom_site_label_3
_geom_angle
N5 C1 N2 106.29(10)
N5 C1 N6 137.39(10)
N2 C1 N6 116.30(9)
N3 N2 C1 111.07(10)
N3 N2 O10 121.05(10)
C1 N2 O10 127.76(10)
N4 N3 N2 104.87(10)
N3 N4 N5 111.86(10)
C1 N5 N4 105.91(9)
N7 N6 C1 116.73(9)
O9 N7 O8 120.96(9)
O9 N7 N6 116.12(9)
O8 N7 N6 122.92(9)
N2 O10 C11 110.41(8)
O10 C11 H11A 109.5
O10 C11 H11B 109.5
H11A C11 H11B 109.5
O10 C11 H11C 109.5
H11A C11 H11C 109.5
H11B C11 H11C 109.5
N13 C12 N15 119.96(9)
N13 C12 N17 118.78(9)
N15 C12 N17 121.24(10)
C12 N13 N14 119.55(9)
C12 N13 H13 114.9(9)
N14 N13 H13 123.6(9)
N13 N14 H14A 102.8(10)
N13 N14 H14B 104.1(10)
H14A N14 H14B 113.1(14)
C12 N15 N16 119.34(9)
C12 N15 H15 119.3(10)
N16 N15 H15 120.6(10)
N15 N16 H16A 106.9(9)
N15 N16 H16B 106.8(10)
H16A N16 H16B 108.2(14)
C12 N17 N18 116.80(10)
C12 N17 H17 122.3(10)
N18 N17 H17 120.4(10)
N17 N18 H18A 108.9(10)
N17 N18 H18B 106.8(11)
H18A N18 H18B 118.0(15)

loop_
_geom_bond_atom_site_label_1
_geom_bond_atom_site_label_2
_geom_bond_distance
C1 N5 1.3322(13)
C1 N2 1.3509(14)
C1 N6 1.3639(14)
N2 N3 1.3373(14)
N2 O10 1.3615(12)
N3 N4 1.2945(16)
N4 N5 1.3678(14)
N6 N7 1.3189(13)
N7 O9 1.2443(11)
N7 O8 1.2467(11)
O10 C11 1.4386(16)
C11 H11A 0.9600
C11 H11B 0.9600
C11 H11C 0.9600
C12 N13 1.3194(14)
C12 N15 1.3223(13)
C12 N17 1.3314(14)
N13 N14 1.4035(13)
N13 H13 0.862(14)
N14 H14A 0.863(16)
N14 H14B 0.886(17)
N15 N16 1.4089(13)
N15 H15 0.801(15)
N16 H16A 0.937(16)
N16 H16B 0.919(16)
N17 N18 1.4053(13)
N17 H17 0.787(14)
N18 H18A 0.907(16)
N18 H18B 0.874(17)

loop_
_geom_hbond_atom_site_label_D
_geom_hbond_atom_site_label_H
_geom_hbond_atom_site_label_A
_geom_hbond_distance_DH
_geom_hbond_distance_HA
_geom_hbond_distance_DA
_geom_hbond_angle_DHA
_geom_hbond_site_symmetry_A
N13 H13 N18 0.862(14) 2.179(13) 2.6049(14) 110.2(11) .
N13 H13 O8 0.862(14) 2.226(14) 2.8810(13) 132.8(12) 2_666
N14 H14A O8 0.863(16) 2.186(17) 3.0377(15) 168.8(13) 1_656
N14 H14B N5 0.886(17) 2.573(17) 3.3328(16) 144.3(13) 2_666
N15 H15 N6 0.801(15) 2.242(15) 3.0028(12) 158.9(14) 2_676
N16 H16A O9 0.937(16) 2.213(16) 3.1396(14) 169.8(13) 1_556
N16 H16B N4 0.919(16) 2.623(16) 3.5331(15) 170.9(14) .
N18 H18A O9 0.907(16) 2.273(16) 2.9735(13) 133.8(14) 1_546
N18 H18B N3 0.874(17) 2.374(17) 3.1891(16) 155.3(13) 1_545
